data_7245686
loop_
_publ_author_name
'Zhang, Wei'
'Tang, Chuan-Su'
'Xiang, Shi-Qun'

_publ_section_title
;
 Condensation of acrylonitrile and aryl acetonitrile: construction of
 \a-amino-\b-cyano cyclohexene skeletons
;
_journal_issue 46
_journal_name_full 'RSC Advances'
_journal_page_first 29840
_journal_page_last 29843
_journal_paper_doi 10.1039/D2RA04936H
_journal_volume 12
_journal_year 2022
_chemical_formula_moiety 'C14 H13 N3'
_chemical_formula_sum 'C14 H13 N3'
_chemical_formula_weight 223.27
_space_group_crystal_system triclinic
_space_group_IT_number 2
_space_group_name_Hall '-P 1'
_space_group_name_H-M_alt 'P -1'
_atom_sites_solution_hydrogens geom
_atom_sites_solution_primary direct
_audit_creation_date 2022-01-02
_audit_creation_method
;
Olex2 1.5
(compiled 2021.08.20 svn.r13c46975 for OlexSys, GUI svn.r6405)
;
_audit_update_record
;
2022-03-12 deposited with the CCDC.	2022-09-27 downloaded from the CCDC.
;
_cell_angle_alpha 67.011(3)
_cell_angle_beta 80.092(3)
_cell_angle_gamma 77.442(3)
_cell_formula_units_Z 8
_cell_length_a 11.5840(4)
_cell_length_b 13.3019(4)
_cell_length_c 16.7992(5)
_cell_measurement_reflns_used 7807
_cell_measurement_temperature 150.00(10)
_cell_measurement_theta_max 74.3300
_cell_measurement_theta_min 3.7050
_cell_volume 2315.01(14)
_computing_cell_refinement 'CrysAlisPro 1.171.40.68a (Rigaku OD, 2019)'
_computing_data_collection 'CrysAlisPro 1.171.40.68a (Rigaku OD, 2019)'
_computing_data_reduction 'CrysAlisPro 1.171.40.68a (Rigaku OD, 2019)'
_computing_molecular_graphics 'Olex2 1.5 (Dolomanov et al., 2009)'
_computing_publication_material 'Olex2 1.5 (Dolomanov et al., 2009)'
_computing_structure_refinement 'SHELXL 2018/3 (Sheldrick, 2015)'
_computing_structure_solution 'SHELXS  (Sheldrick, 2008)'
_diffrn_ambient_temperature 150.15
_diffrn_detector_area_resol_mean 10.5594
_diffrn_detector_type Atlas
_diffrn_measured_fraction_theta_full 0.999
_diffrn_measured_fraction_theta_max 0.967
_diffrn_measurement_details
;
List of Runs (angles in degrees, time in seconds):

  # Type    Start    End  Width  t~exp~   \w     \q     \k     \f   Frames
#--------------------------------------------------------------------------
  1  \w   -112.00 -38.00   1.00    1.00    --  -41.33 -42.00 -12.00   74
  2  \w    -67.00  32.00   1.00    1.00    --  -41.33  42.00 139.00   99
  3  \w     -7.00  18.00   1.00    1.00    --   41.33 -42.00 -12.00   25
  4  \w     79.00 108.00   1.00    1.00    --   41.33  42.00 139.00   29
  5  \w     35.00 111.00   1.00    1.00    --  107.56 -42.00 -12.00   76
  6  \w     82.00 167.00   1.00    1.00    --  107.56  42.00 139.00   85
  7  \w    -32.00  -2.00   1.00    1.00    --  -41.33 125.00-150.00   30
  8  \w    -67.00  -7.00   1.00    1.00    --  -41.33 125.00 150.00   60
  9  \w      2.00  31.00   1.00    1.00    --   41.33 -99.00 -90.00   29
 10  \w     24.00  95.00   1.00    1.00    --   41.33-125.00 -30.00   71
 11  \w     54.00  86.00   1.00    1.00    --   41.33-125.00-150.00   32
 12  \w    102.00 165.00   1.00    1.00    --  107.56 111.00  60.00   63
 13  \w     51.00 108.00   1.00    1.00    --  107.56-111.00 120.00   57
 14  \w     26.00  75.00   1.00    1.00    --  107.56 -94.00 -30.00   49
 15  \w     51.00 128.00   1.00    1.00    --  107.56 -45.00 150.00   77
 16  \w     82.00 110.00   1.00    1.00    --  107.56  45.00  30.00   28
 17  \w     59.00 178.00   1.00    1.00    --  107.56  15.00-120.00  119
 18  \w     29.00 105.00   1.00    1.00    --  107.56 -94.00   0.00   76
 19  \w    122.00 172.00   1.00    1.00    --  107.56 111.00 -90.00   50
 20  \w    150.00 175.00   1.00    1.00    --  107.56 111.00-180.00   25
 21  \w     37.00 105.00   1.00    1.00    --  107.56-111.00-150.00   68
 22  \w     42.00  67.00   1.00    1.00    --  107.56 -45.00  90.00   25
 23  \w     52.00  79.00   1.00    1.00    --  107.56-143.00  -8.74   27
 24  \w     91.00 131.00   1.00    1.00    --  107.56-143.00  -8.74   40
 25  \w    113.00 138.00   1.00    1.00    --  107.56 178.00   0.00   25
;
_diffrn_measurement_device 'four-circle diffractometer'
_diffrn_measurement_device_type 'multiwire proportional'
_diffrn_measurement_method 'phi and omega scans'
_diffrn_radiation_monochromator graphite
_diffrn_radiation_type CuK\a
_diffrn_radiation_wavelength 1.54178
_diffrn_reflns_av_R_equivalents 0.0193
_diffrn_reflns_av_unetI/netI 0.0224
_diffrn_reflns_Laue_measured_fraction_full 0.999
_diffrn_reflns_Laue_measured_fraction_max 0.967
_diffrn_reflns_limit_h_max 14
_diffrn_reflns_limit_h_min -14
_diffrn_reflns_limit_k_max 15
_diffrn_reflns_limit_k_min -16
_diffrn_reflns_limit_l_max 20
_diffrn_reflns_limit_l_min -19
_diffrn_reflns_number 18767
_diffrn_reflns_point_group_measured_fraction_full 0.999
_diffrn_reflns_point_group_measured_fraction_max 0.967
_diffrn_reflns_theta_full 67.679
_diffrn_reflns_theta_max 74.593
_diffrn_reflns_theta_min 3.660
_exptl_absorpt_coefficient_mu 0.617
_exptl_absorpt_correction_T_max 1.00000
_exptl_absorpt_correction_T_min 0.81340
_exptl_absorpt_correction_type multi-scan
_exptl_absorpt_process_details
;
CrysAlisPro 1.171.40.68a (Rigaku Oxford Diffraction, 2019)
Empirical absorption correction using spherical harmonics,
 implemented in SCALE3 ABSPACK scaling algorithm.
;
_exptl_crystal_colour colourless
_exptl_crystal_colour_primary colourless
_exptl_crystal_density_diffrn 1.281
_exptl_crystal_description block
_exptl_crystal_F_000 944
_exptl_crystal_size_max 0.22
_exptl_crystal_size_mid 0.12
_exptl_crystal_size_min 0.08
_refine_diff_density_max 0.301
_refine_diff_density_min -0.196
_refine_diff_density_rms 0.039
_refine_ls_extinction_coef 0.00175(14)
_refine_ls_extinction_expression Fc^*^=kFc[1+0.001xFc^2^\l^3^/sin(2\q)]^-1/4^
_refine_ls_extinction_method 'SHELXL-2018/3 (Sheldrick 2018)'
_refine_ls_goodness_of_fit_ref 1.050
_refine_ls_hydrogen_treatment constr
_refine_ls_matrix_type full
_refine_ls_number_parameters 614
_refine_ls_number_reflns 9191
_refine_ls_number_restraints 0
_refine_ls_restrained_S_all 1.050
_refine_ls_R_factor_all 0.0488
_refine_ls_R_factor_gt 0.0387
_refine_ls_shift/su_max 0.001
_refine_ls_shift/su_mean 0.000
_refine_ls_structure_factor_coef Fsqd
_refine_ls_weighting_details 'w=1/[\s^2^(Fo^2^)+(0.0570P)^2^+0.4996P] where P=(Fo^2^+2Fc^2^)/3'
_refine_ls_weighting_scheme calc
_refine_ls_wR_factor_gt 0.1094
_refine_ls_wR_factor_ref 0.1153
_reflns_Friedel_coverage 0.000
_reflns_number_gt 7456
_reflns_number_total 9191
_reflns_threshold_expression 'I > 2\s(I)'
_cod_data_source_file d2ra04936h2.cif
_cod_data_source_block 3a
_cod_depositor_comments
;

2024-12-16
Z value and formula fixed to values more according to usual
chemical conventions.                 miguel
;
_cod_original_formula_sum 'C56 H52 N12'
_cod_original_formula_weight 893.09
_cod_original_formula_moiety '4(C14 H13 N3)'
_cod_original_formula_units_Z 2
_cod_original_cell_volume 2315.02(14)
_cod_database_code 7245686
_shelx_shelxl_version_number 2018/3
_shelx_space_group_comment
;
The symmetry employed for this shelxl refinement is uniquely defined
by the following loop, which should always be used as a source of
symmetry information in preference to the above space-group names.
They are only intended as comments.
;
_shelx_estimated_absorpt_t_max 0.952
_shelx_estimated_absorpt_t_min 0.876
_olex2_refinement_description
;
1. Fixed Uiso
 At 1.2 times of:
  All C(H) groups, All C(H,H) groups, All N(H,H) groups
2.a Secondary CH2 refined with riding coordinates:
 C3(H3A,H3B), C18(H18A,H18B), C1C(H1CA,H1CB), C1D(H1DA,H1DB), C10(H10A,H10B),
 C1Q(H1QA,H1QB), C25(H25A,H25B), C26(H26A,H26B), C27(H27A,H27B), C28(H28A,H28B),
  C29(H29A,H29B), C2A(H2AA,H2AB)
2.b Aromatic/amide H refined with riding coordinates:
 C17(H17), C1(H1), C2(H2), C13(H13), C4(H4), C5(H5), C6(H6), C7(H7), C16(H16),
 C19(H19), C1I(H1I), C1J(H1J), C1K(H1K), C1L(H1L), C1R(H1R), C1V(H1V), C1W(H1W),
  C1X(H1X), C1Y(H1Y), C21(H21)
2.c X=CH2 refined with riding coordinates:
 N1(H1A,H1B), N2(H2A,H2B), N6(H6A,H6B), N10(H10C,H10D)
;
_olex2_submission_special_instructions 'No special instructions were received'
_oxdiff_exptl_absorpt_empirical_details
;
Empirical correction (ABSPACK) includes:
- Absorption correction using spherical harmonics
- Frame scaling
;

loop_
_space_group_symop_operation_xyz
'x, y, z'
'-x, -y, -z'

loop_
_atom_site_label
_atom_site_type_symbol
_atom_site_fract_x
_atom_site_fract_y
_atom_site_fract_z
_atom_site_U_iso_or_equiv
_atom_site_adp_type
_atom_site_occupancy
_atom_site_site_symmetry_order
_atom_site_calc_flag
_atom_site_refinement_flags_posn
_atom_site_refinement_flags_adp
_atom_site_refinement_flags_occupancy
_atom_site_disorder_assembly
_atom_site_disorder_group
C17 C 1.66245(11) -0.59596(10) 0.11194(8) 0.0231(2) Uani 1 1 d . . . . .
H17 H 1.734418 -0.580787 0.121217 0.028 Uiso 1 1 calc R U . . .
C1 C 0.63960(11) 0.04942(11) 0.41937(8) 0.0265(3) Uani 1 1 d . . . . .
H1 H 0.708640 -0.002748 0.439278 0.032 Uiso 1 1 calc R U . . .
C2 C 1.45031(11) -0.58000(11) 0.13580(8) 0.0265(3) Uani 1 1 d . . . . .
H2 H 1.376026 -0.553810 0.161141 0.032 Uiso 1 1 calc R U . . .
C13 C 0.43968(11) 0.20207(11) 0.36302(9) 0.0302(3) Uani 1 1 d . . . . .
H13 H 0.370855 0.254683 0.343275 0.036 Uiso 1 1 calc R U . . .
C4 C 1.66595(12) -0.65577(10) 0.05973(8) 0.0270(3) Uani 1 1 d . . . . .
H4 H 1.739907 -0.681219 0.033548 0.032 Uiso 1 1 calc R U . . .
C5 C 0.49872(11) 0.13979(10) 0.31420(9) 0.0265(3) Uani 1 1 d . . . . .
H5 H 0.470697 0.150711 0.261020 0.032 Uiso 1 1 calc R U . . .
C6 C 1.45418(12) -0.64035(11) 0.08366(9) 0.0311(3) Uani 1 1 d . . . . .
H6 H 1.382432 -0.655539 0.074034 0.037 Uiso 1 1 calc R U . . .
C7 C 0.58076(12) 0.11280(12) 0.46745(9) 0.0325(3) Uani 1 1 d . . . . .
H7 H 0.610178 0.104033 0.519589 0.039 Uiso 1 1 calc R U . . .
N1 N 1.53279(10) -0.37478(9) 0.41222(7) 0.0292(2) Uani 1 1 d . . . . .
H1A H 1.587704 -0.396678 0.448466 0.035 Uiso 1 1 calc R U . . .
H1B H 1.476135 -0.318476 0.411626 0.035 Uiso 1 1 calc R U . . .
N2 N 0.80296(10) -0.13088(9) 0.08785(7) 0.0297(3) Uani 1 1 d . . . . .
H2A H 0.864818 -0.108996 0.051332 0.036 Uiso 1 1 calc R U . . .
H2B H 0.774668 -0.187892 0.089264 0.036 Uiso 1 1 calc R U . . .
C3 C 1.62502(10) -0.57014(10) 0.28897(7) 0.0205(2) Uani 1 1 d . . . . .
H3A H 1.591235 -0.639391 0.318185 0.025 Uiso 1 1 calc R U . . .
H3B H 1.709123 -0.589991 0.268593 0.025 Uiso 1 1 calc R U . . .
C C 1.53546(10) -0.42733(10) 0.35775(8) 0.0213(2) Uani 1 1 d . . . . .
N5 N 0.82046(10) -0.16984(9) 0.37505(7) 0.0277(2) Uani 1 1 d . . . . .
C8 C 1.70938(11) -0.55965(10) 0.41190(8) 0.0225(2) Uani 1 1 d . . . . .
C9 C 1.55493(10) -0.55773(9) 0.15107(7) 0.0200(2) Uani 1 1 d . . . . .
N N 0.96378(10) 0.09401(10) 0.03926(7) 0.0318(3) Uani 1 1 d . . . . .
N4 N 1.78456(10) -0.59574(10) 0.45703(7) 0.0313(3) Uani 1 1 d . . . . .
C12 C 0.59936(10) 0.06090(9) 0.34269(7) 0.0194(2) Uani 1 1 d . . . . .
N13 N 1.67016(10) -0.32738(9) 0.12164(7) 0.0290(2) Uani 1 1 d . . . . .
C14 C 0.75174(10) -0.07727(10) 0.14142(8) 0.0214(2) Uani 1 1 d . . . . .
C15 C 0.66464(10) -0.00567(9) 0.28724(7) 0.0184(2) Uani 1 1 d . . . . .
C16 C 0.47950(12) 0.18875(11) 0.44013(9) 0.0302(3) Uani 1 1 d . . . . .
H16 H 0.438071 0.231005 0.473748 0.036 Uiso 1 1 calc R U . . .
C18 C 1.43889(10) -0.37950(11) 0.29683(8) 0.0236(3) Uani 1 1 d . . . . .
H18A H 1.452273 -0.304842 0.255875 0.028 Uiso 1 1 calc R U . . .
H18B H 1.361403 -0.370814 0.331142 0.028 Uiso 1 1 calc R U . . .
C19 C 1.56124(13) -0.67847(11) 0.04571(8) 0.0293(3) Uani 1 1 d . . . . .
H19 H 1.563263 -0.719855 0.010310 0.035 Uiso 1 1 calc R U . . .
C1A C 1.55621(10) -0.49431(10) 0.20983(7) 0.0191(2) Uani 1 1 d . . . . .
C1B C 1.61968(10) -0.39951(10) 0.15948(8) 0.0211(2) Uani 1 1 d . . . . .
C1C C 0.64916(11) -0.12520(10) 0.20341(8) 0.0236(3) Uani 1 1 d . . . . .
H1CA H 0.680122 -0.199261 0.244834 0.028 Uiso 1 1 calc R U . . .
H1CB H 0.593117 -0.135298 0.169860 0.028 Uiso 1 1 calc R U . . .
C1D C 0.73345(10) 0.06917(10) 0.20662(7) 0.0216(2) Uani 1 1 d . . . . .
H1DA H 0.678423 0.136858 0.176333 0.026 Uiso 1 1 calc R U . . .
H1DB H 0.796481 0.092033 0.225625 0.026 Uiso 1 1 calc R U . . .
C1E C 0.88532(11) 0.05658(10) 0.08501(8) 0.0231(3) Uani 1 1 d . . . . .
C1F C 0.75171(10) -0.09861(10) 0.33770(7) 0.0204(2) Uani 1 1 d . . . . .
C1G C 1.61956(10) -0.51541(10) 0.35370(7) 0.0207(2) Uani 1 1 d . . . . .
C1H C 0.78923(10) 0.01205(10) 0.14402(7) 0.0207(2) Uani 1 1 d . . . . .
C1I C 0.97939(11) 0.07867(11) 0.36326(8) 0.0261(3) Uani 1 1 d . . . . .
H1I H 0.930861 0.052758 0.337682 0.031 Uiso 1 1 calc R U . . .
C1J C 1.17149(11) 0.09422(10) 0.38745(8) 0.0225(2) Uani 1 1 d . . . . .
H1J H 1.255670 0.078819 0.378367 0.027 Uiso 1 1 calc R U . . .
C1K C 1.11897(12) 0.15435(10) 0.43939(8) 0.0268(3) Uani 1 1 d . . . . .
H1K H 1.167066 0.180036 0.465451 0.032 Uiso 1 1 calc R U . . .
C1L C 0.92692(12) 0.13898(11) 0.41538(9) 0.0311(3) Uani 1 1 d . . . . .
H1L H 0.842773 0.154129 0.424957 0.037 Uiso 1 1 calc R U . . .
N6 N 1.30284(10) -0.12607(9) 0.08684(7) 0.0292(2) Uani 1 1 d . . . . .
H6A H 1.365021 -0.104183 0.050737 0.035 Uiso 1 1 calc R U . . .
H6B H 1.274024 -0.182303 0.087292 0.035 Uiso 1 1 calc R U . . .
C10 C 1.23542(10) 0.06916(10) 0.21018(7) 0.0206(2) Uani 1 1 d . . . . .
H10A H 1.181448 0.138258 0.180941 0.025 Uiso 1 1 calc R U . . .
H10B H 1.299248 0.089238 0.230581 0.025 Uiso 1 1 calc R U . . .
C11 C 1.38694(11) 0.05827(10) 0.08730(8) 0.0222(2) Uani 1 1 d . . . . .
N1M N 1.31858(10) -0.17446(9) 0.37713(7) 0.0289(2) Uani 1 1 d . . . . .
C1N C 1.10251(10) 0.05598(10) 0.34830(7) 0.0199(2) Uani 1 1 d . . . . .
N7 N 1.46670(10) 0.09374(10) 0.04197(7) 0.0315(3) Uani 1 1 d . . . . .
C1P C 1.25187(10) -0.07358(10) 0.14132(8) 0.0211(2) Uani 1 1 d . . . . .
C1Q C 1.14858(11) -0.12149(11) 0.20219(8) 0.0240(3) Uani 1 1 d . . . . .
H1QA H 1.178738 -0.196212 0.243080 0.029 Uiso 1 1 calc R U . . .
H1QB H 1.092597 -0.130038 0.167770 0.029 Uiso 1 1 calc R U . . .
C1R C 0.99583(12) 0.17703(11) 0.45331(8) 0.0292(3) Uani 1 1 d . . . . .
H1R H 0.959448 0.218423 0.488686 0.035 Uiso 1 1 calc R U . . .
C1S C 1.25117(10) -0.10214(10) 0.33946(8) 0.0211(2) Uani 1 1 d . . . . .
C1T C 1.16510(10) -0.00714(10) 0.28936(7) 0.0189(2) Uani 1 1 d . . . . .
C1U C 1.28979(10) 0.01441(10) 0.14567(7) 0.0202(2) Uani 1 1 d . . . . .
C1V C 0.97293(11) 0.29833(11) 0.13803(9) 0.0296(3) Uani 1 1 d . . . . .
H1V H 0.920878 0.245389 0.157968 0.036 Uiso 1 1 calc R U . . .
C1W C 1.12382(11) 0.45215(11) 0.08107(8) 0.0264(3) Uani 1 1 d . . . . .
H1W H 1.176363 0.504676 0.060949 0.032 Uiso 1 1 calc R U . . .
C1X C 0.97691(11) 0.36063(10) 0.18686(8) 0.0260(3) Uani 1 1 d . . . . .
H1X H 0.928413 0.349228 0.240327 0.031 Uiso 1 1 calc R U . . .
C1Y C 1.12039(13) 0.38871(12) 0.03299(9) 0.0326(3) Uani 1 1 d . . . . .
H1Y H 1.171034 0.397775 -0.019354 0.039 Uiso 1 1 calc R U . . .
C1O C 1.05611(10) 0.50650(9) 0.21349(7) 0.0180(2) Uani 1 1 d . . . . .
N10 N 1.03208(10) 0.63160(10) 0.41301(7) 0.0296(3) Uani 1 1 d . . . . .
H10C H 1.086591 0.609783 0.449552 0.035 Uiso 1 1 calc R U . . .
H10D H 0.975954 0.688574 0.411563 0.035 Uiso 1 1 calc R U . . .
N11 N 1.28074(10) 0.40780(10) 0.46182(7) 0.0317(3) Uani 1 1 d . . . . .
N12 N 1.17283(10) 0.67144(9) 0.12602(7) 0.0276(2) Uani 1 1 d . . . . .
C1Z C 1.12172(10) 0.59963(10) 0.16308(7) 0.0199(2) Uani 1 1 d . . . . .
C20 C 1.20675(11) 0.44459(10) 0.41580(8) 0.0227(3) Uani 1 1 d . . . . .
C21 C 1.04404(12) 0.31250(11) 0.06052(9) 0.0303(3) Uani 1 1 d . . . . .
H21 H 1.040378 0.270438 0.026783 0.036 Uiso 1 1 calc R U . . .
C22 C 1.03454(10) 0.57782(10) 0.35932(7) 0.0212(2) Uani 1 1 d . . . . .
C23 C 1.11797(10) 0.48869(10) 0.35684(7) 0.0205(2) Uani 1 1 d . . . . .
C24 C 1.05156(10) 0.43998(9) 0.15816(7) 0.0194(2) Uani 1 1 d . . . . .
C25 C 0.93878(10) 0.62570(10) 0.29757(8) 0.0237(3) Uani 1 1 d . . . . .
H25A H 0.953265 0.699801 0.256140 0.028 Uiso 1 1 calc R U . . .
H25B H 0.861031 0.635654 0.331255 0.028 Uiso 1 1 calc R U . . .
C26 C 1.12227(10) 0.43164(10) 0.29395(7) 0.0210(2) Uani 1 1 d . . . . .
H26A H 1.086210 0.363770 0.324132 0.025 Uiso 1 1 calc R U . . .
H26B H 1.206247 0.409108 0.274847 0.025 Uiso 1 1 calc R U . . .
C27 C 0.93172(10) 0.55500(10) 0.24625(8) 0.0228(2) Uani 1 1 d . . . . .
H27A H 0.885954 0.600742 0.195842 0.027 Uiso 1 1 calc R U . . .
H27B H 0.888628 0.493542 0.283587 0.027 Uiso 1 1 calc R U . . .
C28 C 1.08112(10) -0.05196(10) 0.25429(8) 0.0228(3) Uani 1 1 d . . . . .
H28A H 1.031570 -0.097596 0.303645 0.027 Uiso 1 1 calc R U . . .
H28B H 1.027405 0.011023 0.216923 0.027 Uiso 1 1 calc R U . . .
C29 C 0.58134(10) -0.05474(11) 0.25467(8) 0.0236(3) Uani 1 1 d . . . . .
H29A H 0.533535 -0.100656 0.305171 0.028 Uiso 1 1 calc R U . . .
H29B H 0.525890 0.006468 0.217414 0.028 Uiso 1 1 calc R U . . .
C2A C 1.43224(10) -0.44934(10) 0.24473(8) 0.0231(3) Uani 1 1 d . . . . .
H2AA H 1.384638 -0.403788 0.195302 0.028 Uiso 1 1 calc R U . . .
H2AB H 1.391264 -0.512272 0.282130 0.028 Uiso 1 1 calc R U . . .

loop_
_atom_site_aniso_label
_atom_site_aniso_U_11
_atom_site_aniso_U_22
_atom_site_aniso_U_33
_atom_site_aniso_U_23
_atom_site_aniso_U_13
_atom_site_aniso_U_12
C17 0.0247(6) 0.0220(6) 0.0226(6) -0.0067(5) -0.0024(4) -0.0067(5)
C1 0.0247(6) 0.0274(6) 0.0262(6) -0.0106(5) -0.0060(5) 0.0021(5)
C2 0.0251(6) 0.0291(7) 0.0275(6) -0.0106(5) -0.0050(5) -0.0071(5)
C13 0.0224(6) 0.0213(6) 0.0449(8) -0.0116(6) -0.0036(5) -0.0002(5)
C4 0.0349(7) 0.0209(6) 0.0230(6) -0.0062(5) -0.0020(5) -0.0042(5)
C5 0.0245(6) 0.0231(6) 0.0315(7) -0.0089(5) -0.0082(5) -0.0014(5)
C6 0.0344(7) 0.0318(7) 0.0322(7) -0.0112(6) -0.0110(5) -0.0106(6)
C7 0.0370(7) 0.0330(7) 0.0286(7) -0.0149(6) -0.0054(5) 0.0005(6)
N1 0.0287(6) 0.0323(6) 0.0309(6) -0.0185(5) -0.0118(4) 0.0066(4)
N2 0.0340(6) 0.0315(6) 0.0309(6) -0.0173(5) 0.0084(5) -0.0180(5)
C3 0.0202(5) 0.0208(6) 0.0205(6) -0.0073(5) -0.0042(4) -0.0020(4)
C 0.0204(6) 0.0238(6) 0.0195(6) -0.0077(5) -0.0018(4) -0.0040(5)
N5 0.0295(6) 0.0254(6) 0.0263(6) -0.0102(5) -0.0059(4) 0.0036(5)
C8 0.0244(6) 0.0229(6) 0.0201(6) -0.0093(5) -0.0016(5) -0.0016(5)
C9 0.0242(6) 0.0177(5) 0.0170(5) -0.0033(5) -0.0042(4) -0.0055(4)
N 0.0368(6) 0.0322(6) 0.0313(6) -0.0151(5) 0.0080(5) -0.0181(5)
N4 0.0318(6) 0.0331(6) 0.0303(6) -0.0147(5) -0.0129(5) 0.0054(5)
C12 0.0177(5) 0.0176(5) 0.0214(6) -0.0048(5) -0.0008(4) -0.0053(4)
N13 0.0328(6) 0.0268(6) 0.0305(6) -0.0123(5) 0.0011(5) -0.0110(5)
C14 0.0232(6) 0.0229(6) 0.0188(6) -0.0064(5) -0.0028(4) -0.0068(5)
C15 0.0169(5) 0.0182(5) 0.0196(5) -0.0058(5) -0.0024(4) -0.0039(4)
C16 0.0306(7) 0.0251(6) 0.0358(7) -0.0153(6) 0.0054(5) -0.0049(5)
C18 0.0196(6) 0.0267(6) 0.0252(6) -0.0113(5) -0.0057(5) 0.0011(5)
C19 0.0451(8) 0.0221(6) 0.0234(6) -0.0078(5) -0.0090(5) -0.0076(5)
C1A 0.0181(5) 0.0203(6) 0.0197(6) -0.0070(5) -0.0027(4) -0.0049(4)
C1B 0.0221(6) 0.0221(6) 0.0208(6) -0.0089(5) -0.0039(4) -0.0035(5)
C1C 0.0243(6) 0.0246(6) 0.0250(6) -0.0102(5) 0.0008(5) -0.0112(5)
C1D 0.0246(6) 0.0200(6) 0.0201(6) -0.0055(5) -0.0010(4) -0.0079(5)
C1E 0.0286(6) 0.0220(6) 0.0216(6) -0.0094(5) -0.0019(5) -0.0080(5)
C1F 0.0215(6) 0.0213(6) 0.0192(6) -0.0087(5) 0.0004(4) -0.0048(5)
C1G 0.0190(5) 0.0231(6) 0.0198(6) -0.0075(5) -0.0028(4) -0.0031(4)
C1H 0.0223(6) 0.0209(6) 0.0184(6) -0.0048(5) -0.0015(4) -0.0074(4)
C1I 0.0222(6) 0.0289(7) 0.0268(6) -0.0105(5) -0.0005(5) -0.0047(5)
C1J 0.0226(6) 0.0218(6) 0.0210(6) -0.0059(5) -0.0028(4) -0.0029(4)
C1K 0.0362(7) 0.0216(6) 0.0219(6) -0.0066(5) -0.0047(5) -0.0044(5)
C1L 0.0253(6) 0.0315(7) 0.0322(7) -0.0117(6) 0.0036(5) -0.0012(5)
N6 0.0322(6) 0.0331(6) 0.0306(6) -0.0195(5) 0.0090(4) -0.0167(5)
C10 0.0209(6) 0.0210(6) 0.0206(6) -0.0072(5) -0.0005(4) -0.0065(4)
C11 0.0267(6) 0.0226(6) 0.0205(6) -0.0099(5) -0.0024(5) -0.0069(5)
N1M 0.0307(6) 0.0256(6) 0.0295(6) -0.0106(5) -0.0069(5) 0.0012(5)
C1N 0.0214(6) 0.0183(6) 0.0171(5) -0.0037(5) -0.0009(4) -0.0032(4)
N7 0.0347(6) 0.0337(6) 0.0305(6) -0.0150(5) 0.0083(5) -0.0172(5)
C1P 0.0213(6) 0.0238(6) 0.0194(6) -0.0076(5) -0.0027(4) -0.0060(5)
C1Q 0.0232(6) 0.0271(6) 0.0262(6) -0.0127(5) 0.0011(5) -0.0107(5)
C1R 0.0369(7) 0.0228(6) 0.0239(6) -0.0090(5) 0.0037(5) -0.0015(5)
C1S 0.0215(6) 0.0225(6) 0.0209(6) -0.0100(5) 0.0001(5) -0.0053(5)
C1T 0.0169(5) 0.0202(6) 0.0198(6) -0.0070(5) -0.0022(4) -0.0036(4)
C1U 0.0201(5) 0.0226(6) 0.0185(6) -0.0070(5) -0.0013(4) -0.0059(4)
C1V 0.0268(6) 0.0215(6) 0.0432(8) -0.0112(6) -0.0080(5) -0.0072(5)
C1W 0.0289(6) 0.0268(6) 0.0267(6) -0.0112(5) 0.0009(5) -0.0112(5)
C1X 0.0236(6) 0.0226(6) 0.0314(7) -0.0091(5) -0.0004(5) -0.0066(5)
C1Y 0.0399(8) 0.0344(7) 0.0280(7) -0.0158(6) 0.0011(5) -0.0109(6)
C1O 0.0170(5) 0.0178(5) 0.0184(5) -0.0051(5) -0.0032(4) -0.0031(4)
N10 0.0284(6) 0.0326(6) 0.0307(6) -0.0184(5) -0.0119(4) 0.0089(5)
N11 0.0321(6) 0.0328(6) 0.0316(6) -0.0156(5) -0.0143(5) 0.0073(5)
N12 0.0339(6) 0.0261(6) 0.0266(6) -0.0112(5) -0.0002(4) -0.0119(5)
C1Z 0.0222(6) 0.0204(6) 0.0186(6) -0.0081(5) -0.0048(4) -0.0027(5)
C20 0.0249(6) 0.0226(6) 0.0209(6) -0.0099(5) -0.0022(5) -0.0004(5)
C21 0.0351(7) 0.0252(6) 0.0364(7) -0.0156(6) -0.0116(6) -0.0020(5)
C22 0.0208(6) 0.0233(6) 0.0185(6) -0.0073(5) -0.0022(4) -0.0020(5)
C23 0.0200(6) 0.0214(6) 0.0185(6) -0.0064(5) -0.0037(4) -0.0005(4)
C24 0.0189(5) 0.0177(5) 0.0215(6) -0.0061(5) -0.0054(4) -0.0022(4)
C25 0.0199(6) 0.0260(6) 0.0256(6) -0.0116(5) -0.0061(5) 0.0026(5)
C26 0.0216(6) 0.0195(6) 0.0206(6) -0.0066(5) -0.0046(4) -0.0001(4)
C27 0.0171(5) 0.0271(6) 0.0253(6) -0.0115(5) -0.0046(4) -0.0008(5)
C28 0.0185(5) 0.0278(6) 0.0248(6) -0.0114(5) 0.0000(4) -0.0076(5)
C29 0.0197(6) 0.0276(6) 0.0270(6) -0.0121(5) -0.0010(5) -0.0083(5)
C2A 0.0176(5) 0.0283(6) 0.0255(6) -0.0118(5) -0.0042(4) -0.0031(5)

loop_
_atom_type_symbol
_atom_type_description
_atom_type_scat_dispersion_real
_atom_type_scat_dispersion_imag
_atom_type_scat_source
C C 0.0181 0.0091 'International Tables Vol C Tables 4.2.6.8 and 6.1.1.4'
H H 0.0000 0.0000 'International Tables Vol C Tables 4.2.6.8 and 6.1.1.4'
N N 0.0311 0.0180 'International Tables Vol C Tables 4.2.6.8 and 6.1.1.4'

loop_
_geom_angle_atom_site_label_1
_geom_angle_atom_site_label_2
_geom_angle_atom_site_label_3
_geom_angle
_geom_angle_site_symmetry_1
_geom_angle_site_symmetry_3
_geom_angle_publ_flag
C4 C17 H17 119.5 . . ?
C4 C17 C9 121.05(11) . . ?
C9 C17 H17 119.5 . . ?
C7 C1 H1 119.5 . . ?
C7 C1 C12 121.08(12) . . ?
C12 C1 H1 119.5 . . ?
C6 C2 H2 119.8 . . ?
C6 C2 C9 120.33(12) . . ?
C9 C2 H2 119.8 . . ?
C5 C13 H13 119.5 . . ?
C16 C13 H13 119.5 . . ?
C16 C13 C5 120.93(12) . . ?
C17 C4 H4 120.0 . . ?
C17 C4 C19 119.98(12) . . ?
C19 C4 H4 120.0 . . ?
C13 C5 H5 119.8 . . ?
C13 C5 C12 120.42(12) . . ?
C12 C5 H5 119.8 . . ?
C2 C6 H6 119.6 . . ?
C19 C6 C2 120.71(12) . . ?
C19 C6 H6 119.6 . . ?
C1 C7 H7 119.7 . . ?
C16 C7 C1 120.53(13) . . ?
C16 C7 H7 119.7 . . ?
H1A N1 H1B 120.0 . . ?
C N1 H1A 120.0 . . ?
C N1 H1B 120.0 . . ?
H2A N2 H2B 120.0 . . ?
C14 N2 H2A 120.0 . . ?
C14 N2 H2B 120.0 . . ?
H3A C3 H3B 107.9 . . ?
C1A C3 H3A 109.2 . . ?
C1A C3 H3B 109.2 . . ?
C1G C3 H3A 109.2 . . ?
C1G C3 H3B 109.2 . . ?
C1G C3 C1A 112.24(10) . . ?
N1 C C18 114.88(11) . . ?
N1 C C1G 124.42(11) . . ?
C1G C C18 120.67(11) . . ?
N4 C8 C1G 177.97(13) . . ?
C17 C9 C1A 118.98(10) . . ?
C2 C9 C17 118.47(11) . . ?
C2 C9 C1A 122.55(11) . . ?
C1 C12 C5 118.17(11) . . ?
C1 C12 C15 122.05(10) . . ?
C5 C12 C15 119.71(10) . . ?
N2 C14 C1C 115.08(10) . . ?
N2 C14 C1H 124.28(11) . . ?
C1H C14 C1C 120.60(11) . . ?
C12 C15 C1D 109.71(9) . . ?
C12 C15 C29 113.62(9) . . ?
C1D C15 C29 107.50(9) . . ?
C1F C15 C12 110.02(9) . . ?
C1F C15 C1D 107.98(9) . . ?
C1F C15 C29 107.82(10) . . ?
C13 C16 C7 118.83(12) . . ?
C13 C16 H16 120.6 . . ?
C7 C16 H16 120.6 . . ?
C C18 H18A 108.7 . . ?
C C18 H18B 108.7 . . ?
C C18 C2A 114.15(10) . . ?
H18A C18 H18B 107.6 . . ?
C2A C18 H18A 108.7 . . ?
C2A C18 H18B 108.7 . . ?
C4 C19 H19 120.3 . . ?
C6 C19 C4 119.46(12) . . ?
C6 C19 H19 120.3 . . ?
C9 C1A C3 109.86(9) . . ?
C9 C1A C2A 114.58(9) . . ?
C1B C1A C3 108.12(9) . . ?
C1B C1A C9 108.17(9) . . ?
C1B C1A C2A 108.39(10) . . ?
C2A C1A C3 107.56(9) . . ?
N13 C1B C1A 178.78(13) . . ?
C14 C1C H1CA 108.7 . . ?
C14 C1C H1CB 108.7 . . ?
C14 C1C C29 114.36(10) . . ?
H1CA C1C H1CB 107.6 . . ?
C29 C1C H1CA 108.7 . . ?
C29 C1C H1CB 108.7 . . ?
C15 C1D H1DA 109.1 . . ?
C15 C1D H1DB 109.1 . . ?
H1DA C1D H1DB 107.8 . . ?
C1H C1D C15 112.45(10) . . ?
C1H C1D H1DA 109.1 . . ?
C1H C1D H1DB 109.1 . . ?
N C1E C1H 177.67(13) . . ?
N5 C1F C15 178.56(13) . . ?
C C1G C3 123.83(10) . . ?
C C1G C8 119.84(11) . . ?
C8 C1G C3 116.33(10) . . ?
C14 C1H C1D 123.75(11) . . ?
C14 C1H C1E 119.96(11) . . ?
C1E C1H C1D 116.29(10) . . ?
C1L C1I H1I 119.8 . . ?
C1L C1I C1N 120.47(12) . . ?
C1N C1I H1I 119.8 . . ?
C1K C1J H1J 119.5 . . ?
C1K C1J C1N 120.98(11) . . ?
C1N C1J H1J 119.5 . . ?
C1J C1K H1K 120.0 . . ?
C1J C1K C1R 119.95(12) . . ?
C1R C1K H1K 120.0 . . ?
C1I C1L H1L 119.7 . . ?
C1R C1L C1I 120.64(12) . . ?
C1R C1L H1L 119.7 . . ?
H6A N6 H6B 120.0 . . ?
C1P N6 H6A 120.0 . . ?
C1P N6 H6B 120.0 . . ?
H10A C10 H10B 107.9 . . ?
C1T C10 H10A 109.2 . . ?
C1T C10 H10B 109.2 . . ?
C1U C10 H10A 109.2 . . ?
C1U C10 H10B 109.2 . . ?
C1U C10 C1T 112.05(10) . . ?
N7 C11 C1U 178.18(13) . . ?
C1I C1N C1J 118.45(11) . . ?
C1I C1N C1T 122.73(11) . . ?
C1J C1N C1T 118.82(10) . . ?
N6 C1P C1Q 114.92(10) . . ?
N6 C1P C1U 124.49(11) . . ?
C1U C1P C1Q 120.56(11) . . ?
C1P C1Q H1QA 108.7 . . ?
C1P C1Q H1QB 108.7 . . ?
C1P C1Q C28 114.17(10) . . ?
H1QA C1Q H1QB 107.6 . . ?
C28 C1Q H1QA 108.7 . . ?
C28 C1Q H1QB 108.7 . . ?
C1K C1R H1R 120.2 . . ?
C1L C1R C1K 119.51(12) . . ?
C1L C1R H1R 120.2 . . ?
N1M C1S C1T 179.02(14) . . ?
C1N C1T C10 109.86(9) . . ?
C1N C1T C28 114.48(9) . . ?
C1S C1T C10 108.08(9) . . ?
C1S C1T C1N 108.35(9) . . ?
C1S C1T C28 108.37(10) . . ?
C28 C1T C10 107.52(9) . . ?
C11 C1U C10 116.62(10) . . ?
C1P C1U C10 123.96(10) . . ?
C1P C1U C11 119.42(11) . . ?
C1X C1V H1V 119.7 . . ?
C21 C1V H1V 119.7 . . ?
C21 C1V C1X 120.65(12) . . ?
C1Y C1W H1W 119.5 . . ?
C1Y C1W C24 120.93(12) . . ?
C24 C1W H1W 119.5 . . ?
C1V C1X H1X 119.7 . . ?
C1V C1X C24 120.62(12) . . ?
C24 C1X H1X 119.7 . . ?
C1W C1Y H1Y 119.7 . . ?
C21 C1Y C1W 120.61(13) . . ?
C21 C1Y H1Y 119.7 . . ?
C1Z C1O C24 110.18(9) . . ?
C1Z C1O C26 107.97(9) . . ?
C1Z C1O C27 107.98(10) . . ?
C24 C1O C26 109.66(9) . . ?
C24 C1O C27 113.33(9) . . ?
C26 C1O C27 107.54(9) . . ?
H10C N10 H10D 120.0 . . ?
C22 N10 H10C 120.0 . . ?
C22 N10 H10D 120.0 . . ?
N12 C1Z C1O 178.41(12) . . ?
N11 C20 C23 178.03(13) . . ?
C1V C21 H21 120.5 . . ?
C1Y C21 C1V 118.99(12) . . ?
C1Y C21 H21 120.5 . . ?
N10 C22 C23 124.22(11) . . ?
N10 C22 C25 114.92(10) . . ?
C23 C22 C25 120.83(11) . . ?
C20 C23 C26 116.44(10) . . ?
C22 C23 C20 119.91(11) . . ?
C22 C23 C26 123.65(10) . . ?
C1W C24 C1X 118.17(11) . . ?
C1W C24 C1O 121.93(10) . . ?
C1X C24 C1O 119.84(11) . . ?
C22 C25 H25A 108.7 . . ?
C22 C25 H25B 108.7 . . ?
C22 C25 C27 114.26(10) . . ?
H25A C25 H25B 107.6 . . ?
C27 C25 H25A 108.7 . . ?
C27 C25 H25B 108.7 . . ?
C1O C26 H26A 109.1 . . ?
C1O C26 H26B 109.1 . . ?
C23 C26 C1O 112.40(10) . . ?
C23 C26 H26A 109.1 . . ?
C23 C26 H26B 109.1 . . ?
H26A C26 H26B 107.9 . . ?
C1O C27 H27A 109.2 . . ?
C1O C27 H27B 109.2 . . ?
C25 C27 C1O 112.25(9) . . ?
C25 C27 H27A 109.2 . . ?
C25 C27 H27B 109.2 . . ?
H27A C27 H27B 107.9 . . ?
C1Q C28 C1T 112.20(9) . . ?
C1Q C28 H28A 109.2 . . ?
C1Q C28 H28B 109.2 . . ?
C1T C28 H28A 109.2 . . ?
C1T C28 H28B 109.2 . . ?
H28A C28 H28B 107.9 . . ?
C15 C29 H29A 109.1 . . ?
C15 C29 H29B 109.1 . . ?
C1C C29 C15 112.46(9) . . ?
C1C C29 H29A 109.1 . . ?
C1C C29 H29B 109.1 . . ?
H29A C29 H29B 107.8 . . ?
C18 C2A C1A 112.18(9) . . ?
C18 C2A H2AA 109.2 . . ?
C18 C2A H2AB 109.2 . . ?
C1A C2A H2AA 109.2 . . ?
C1A C2A H2AB 109.2 . . ?
H2AA C2A H2AB 107.9 . . ?

loop_
_geom_bond_atom_site_label_1
_geom_bond_atom_site_label_2
_geom_bond_distance
_geom_bond_site_symmetry_2
_geom_bond_publ_flag
C17 H17 0.9500 . ?
C17 C4 1.3867(17) . ?
C17 C9 1.3950(17) . ?
C1 H1 0.9500 . ?
C1 C7 1.3857(18) . ?
C1 C12 1.3863(17) . ?
C2 H2 0.9500 . ?
C2 C6 1.3906(18) . ?
C2 C9 1.3945(16) . ?
C13 H13 0.9500 . ?
C13 C5 1.3850(18) . ?
C13 C16 1.383(2) . ?
C4 H4 0.9500 . ?
C4 C19 1.3896(18) . ?
C5 H5 0.9500 . ?
C5 C12 1.3990(16) . ?
C6 H6 0.9500 . ?
C6 C19 1.382(2) . ?
C7 H7 0.9500 . ?
C7 C16 1.3839(19) . ?
N1 H1A 0.8800 . ?
N1 H1B 0.8800 . ?
N1 C 1.3444(16) . ?
N2 H2A 0.8800 . ?
N2 H2B 0.8800 . ?
N2 C14 1.3432(16) . ?
C3 H3A 0.9900 . ?
C3 H3B 0.9900 . ?
C3 C1A 1.5452(15) . ?
C3 C1G 1.5137(16) . ?
C C18 1.5098(16) . ?
C C1G 1.3672(17) . ?
N5 C1F 1.1424(16) . ?
C8 N4 1.1511(16) . ?
C8 C1G 1.4210(16) . ?
C9 C1A 1.5321(16) . ?
N C1E 1.1499(16) . ?
C12 C15 1.5279(16) . ?
N13 C1B 1.1428(16) . ?
C14 C1C 1.5127(16) . ?
C14 C1H 1.3688(16) . ?
C15 C1D 1.5430(15) . ?
C15 C1F 1.4825(16) . ?
C15 C29 1.5463(15) . ?
C16 H16 0.9500 . ?
C18 H18A 0.9900 . ?
C18 H18B 0.9900 . ?
C18 C2A 1.5247(17) . ?
C19 H19 0.9500 . ?
C1A C1B 1.4841(16) . ?
C1A C2A 1.5409(16) . ?
C1C H1CA 0.9900 . ?
C1C H1CB 0.9900 . ?
C1C C29 1.5213(17) . ?
C1D H1DA 0.9900 . ?
C1D H1DB 0.9900 . ?
C1D C1H 1.5092(16) . ?
C1E C1H 1.4216(16) . ?
C1I H1I 0.9500 . ?
C1I C1L 1.3904(18) . ?
C1I C1N 1.3918(16) . ?
C1J H1J 0.9500 . ?
C1J C1K 1.3863(17) . ?
C1J C1N 1.3960(16) . ?
C1K H1K 0.9500 . ?
C1K C1R 1.3905(19) . ?
C1L H1L 0.9500 . ?
C1L C1R 1.379(2) . ?
N6 H6A 0.8800 . ?
N6 H6B 0.8800 . ?
N6 C1P 1.3445(16) . ?
C10 H10A 0.9900 . ?
C10 H10B 0.9900 . ?
C10 C1T 1.5476(15) . ?
C10 C1U 1.5112(16) . ?
C11 N7 1.1501(16) . ?
C11 C1U 1.4239(16) . ?
N1M C1S 1.1416(16) . ?
C1N C1T 1.5325(16) . ?
C1P C1Q 1.5116(16) . ?
C1P C1U 1.3673(16) . ?
C1Q H1QA 0.9900 . ?
C1Q H1QB 0.9900 . ?
C1Q C28 1.5215(17) . ?
C1R H1R 0.9500 . ?
C1S C1T 1.4865(16) . ?
C1T C28 1.5404(15) . ?
C1V H1V 0.9500 . ?
C1V C1X 1.3864(18) . ?
C1V C21 1.384(2) . ?
C1W H1W 0.9500 . ?
C1W C1Y 1.3872(18) . ?
C1W C24 1.3878(17) . ?
C1X H1X 0.9500 . ?
C1X C24 1.3966(16) . ?
C1Y H1Y 0.9500 . ?
C1Y C21 1.3807(19) . ?
C1O C1Z 1.4826(15) . ?
C1O C24 1.5261(16) . ?
C1O C26 1.5424(15) . ?
C1O C27 1.5477(16) . ?
N10 H10C 0.8800 . ?
N10 H10D 0.8800 . ?
N10 C22 1.3463(16) . ?
N11 C20 1.1498(16) . ?
N12 C1Z 1.1424(16) . ?
C20 C23 1.4203(16) . ?
C21 H21 0.9500 . ?
C22 C23 1.3667(17) . ?
C22 C25 1.5116(16) . ?
C23 C26 1.5120(16) . ?
C25 H25A 0.9900 . ?
C25 H25B 0.9900 . ?
C25 C27 1.5250(17) . ?
C26 H26A 0.9900 . ?
C26 H26B 0.9900 . ?
C27 H27A 0.9900 . ?
C27 H27B 0.9900 . ?
C28 H28A 0.9900 . ?
C28 H28B 0.9900 . ?
C29 H29A 0.9900 . ?
C29 H29B 0.9900 . ?
C2A H2AA 0.9900 . ?
C2A H2AB 0.9900 . ?

loop_
_geom_torsion_atom_site_label_1
_geom_torsion_atom_site_label_2
_geom_torsion_atom_site_label_3
_geom_torsion_atom_site_label_4
_geom_torsion
_geom_torsion_site_symmetry_1
_geom_torsion_site_symmetry_2
_geom_torsion_site_symmetry_3
_geom_torsion_site_symmetry_4
_geom_torsion_publ_flag
C17 C4 C19 C6 0.44(19) . . . . ?
C17 C9 C1A C3 -62.65(13) . . . . ?
C17 C9 C1A C1B 55.16(14) . . . . ?
C17 C9 C1A C2A 176.16(10) . . . . ?
C1 C7 C16 C13 -1.5(2) . . . . ?
C1 C12 C15 C1D -104.17(12) . . . . ?
C1 C12 C15 C1F 14.48(15) . . . . ?
C1 C12 C15 C29 135.47(12) . . . . ?
C2 C6 C19 C4 -0.2(2) . . . . ?
C2 C9 C1A C3 116.61(12) . . . . ?
C2 C9 C1A C1B -125.59(12) . . . . ?
C2 C9 C1A C2A -4.58(16) . . . . ?
C13 C5 C12 C1 -1.77(18) . . . . ?
C13 C5 C12 C15 -178.95(11) . . . . ?
C4 C17 C9 C2 -0.66(18) . . . . ?
C4 C17 C9 C1A 178.62(11) . . . . ?
C5 C13 C16 C7 0.8(2) . . . . ?
C5 C12 C15 C1D 72.90(13) . . . . ?
C5 C12 C15 C1F -168.45(10) . . . . ?
C5 C12 C15 C29 -47.46(14) . . . . ?
C6 C2 C9 C17 0.90(18) . . . . ?
C6 C2 C9 C1A -178.36(11) . . . . ?
C7 C1 C12 C5 1.13(19) . . . . ?
C7 C1 C12 C15 178.25(12) . . . . ?
N1 C C18 C2A -171.71(11) . . . . ?
N1 C C1G C3 -176.81(11) . . . . ?
N1 C C1G C8 2.41(19) . . . . ?
N2 C14 C1C C29 -171.90(11) . . . . ?
N2 C14 C1H C1D -177.86(11) . . . . ?
N2 C14 C1H C1E 2.67(19) . . . . ?
C3 C1A C2A C18 62.03(12) . . . . ?
C C18 C2A C1A -42.51(14) . . . . ?
C9 C17 C4 C19 0.00(18) . . . . ?
C9 C2 C6 C19 -0.5(2) . . . . ?
C9 C1A C2A C18 -175.52(10) . . . . ?
C12 C1 C7 C16 0.5(2) . . . . ?
C12 C15 C1D C1H -173.80(9) . . . . ?
C12 C15 C29 C1C -177.19(10) . . . . ?
C14 C1C C29 C15 -41.54(14) . . . . ?
C15 C1D C1H C14 21.41(16) . . . . ?
C15 C1D C1H C1E -159.09(10) . . . . ?
C16 C13 C5 C12 0.81(19) . . . . ?
C18 C C1G C3 1.12(18) . . . . ?
C18 C C1G C8 -179.66(11) . . . . ?
C1A C3 C1G C 19.83(16) . . . . ?
C1A C3 C1G C8 -159.42(10) . . . . ?
C1B C1A C2A C18 -54.64(13) . . . . ?
C1C C14 C1H C1D -0.17(18) . . . . ?
C1C C14 C1H C1E -179.64(11) . . . . ?
C1D C15 C29 C1C 61.21(13) . . . . ?
C1F C15 C1D C1H 66.29(12) . . . . ?
C1F C15 C29 C1C -54.98(13) . . . . ?
C1G C3 C1A C9 -174.69(9) . . . . ?
C1G C3 C1A C1B 67.48(12) . . . . ?
C1G C3 C1A C2A -49.37(12) . . . . ?
C1G C C18 C2A 10.18(17) . . . . ?
C1H C14 C1C C29 10.21(17) . . . . ?
C1I C1L C1R C1K -0.2(2) . . . . ?
C1I C1N C1T C10 116.15(12) . . . . ?
C1I C1N C1T C1S -125.98(12) . . . . ?
C1I C1N C1T C28 -4.93(16) . . . . ?
C1J C1K C1R C1L 0.22(19) . . . . ?
C1J C1N C1T C10 -62.64(13) . . . . ?
C1J C1N C1T C1S 55.23(13) . . . . ?
C1J C1N C1T C28 176.28(10) . . . . ?
C1K C1J C1N C1I -0.62(18) . . . . ?
C1K C1J C1N C1T 178.22(11) . . . . ?
C1L C1I C1N C1J 0.61(18) . . . . ?
C1L C1I C1N C1T -178.18(11) . . . . ?
N6 C1P C1Q C28 -171.81(11) . . . . ?
N6 C1P C1U C10 -176.91(11) . . . . ?
N6 C1P C1U C11 2.46(19) . . . . ?
C10 C1T C28 C1Q 62.17(13) . . . . ?
C1N C1I C1L C1R -0.2(2) . . . . ?
C1N C1J C1K C1R 0.21(18) . . . . ?
C1N C1T C28 C1Q -175.47(10) . . . . ?
C1P C1Q C28 C1T -42.49(14) . . . . ?
C1Q C1P C1U C10 0.93(18) . . . . ?
C1Q C1P C1U C11 -179.70(11) . . . . ?
C1S C1T C28 C1Q -54.43(13) . . . . ?
C1T C10 C1U C11 -159.25(10) . . . . ?
C1T C10 C1U C1P 20.14(16) . . . . ?
C1U C10 C1T C1N -174.79(9) . . . . ?
C1U C10 C1T C1S 67.17(12) . . . . ?
C1U C10 C1T C28 -49.61(12) . . . . ?
C1U C1P C1Q C28 10.16(17) . . . . ?
C1V C1X C24 C1W -1.90(18) . . . . ?
C1V C1X C24 C1O -179.07(11) . . . . ?
C1W C1Y C21 C1V -1.6(2) . . . . ?
C1X C1V C21 C1Y 0.9(2) . . . . ?
C1Y C1W C24 C1X 1.19(19) . . . . ?
C1Y C1W C24 C1O 178.29(12) . . . . ?
N10 C22 C23 C20 2.55(19) . . . . ?
N10 C22 C23 C26 -177.70(11) . . . . ?
N10 C22 C25 C27 -171.83(11) . . . . ?
C1Z C1O C24 C1W 14.14(15) . . . . ?
C1Z C1O C24 C1X -168.81(10) . . . . ?
C1Z C1O C26 C23 66.41(12) . . . . ?
C1Z C1O C27 C25 -54.85(12) . . . . ?
C20 C23 C26 C1O -159.07(10) . . . . ?
C21 C1V C1X C24 0.90(19) . . . . ?
C22 C23 C26 C1O 21.18(16) . . . . ?
C22 C25 C27 C1O -41.65(14) . . . . ?
C23 C22 C25 C27 10.15(17) . . . . ?
C24 C1W C1Y C21 0.6(2) . . . . ?
C24 C1O C26 C23 -173.52(9) . . . . ?
C24 C1O C27 C25 -177.20(10) . . . . ?
C25 C22 C23 C20 -179.62(11) . . . . ?
C25 C22 C23 C26 0.13(18) . . . . ?
C26 C1O C24 C1W -104.58(12) . . . . ?
C26 C1O C24 C1X 72.48(13) . . . . ?
C26 C1O C27 C25 61.43(12) . . . . ?
C27 C1O C24 C1W 135.25(12) . . . . ?
C27 C1O C24 C1X -47.70(14) . . . . ?
C27 C1O C26 C23 -49.88(12) . . . . ?
C29 C15 C1D C1H -49.79(12) . . . . ?
